data_4510232
loop_
_publ_author_name
'Wang, Jing'
'Luo, Jiahuan'
'Zhao, Jun'
'Li, Dong-Sheng'
'Li, Guanghua'
'Huo, Qisheng'
'Liu, Yunling'

_publ_section_title
;
 Assembly of Two Flexible Metal--Organic Frameworks with Stepwise Gas
 Adsorption and Highly Selective CO2Adsorption
;
_journal_issue 5
_journal_name_full 'Crystal Growth &amp; Design'
_journal_page_first 2375
_journal_paper_doi 10.1021/cg500091k
_journal_volume 14
_journal_year 2014
_chemical_formula_moiety 'C29 H23 N5 O14 Zn3'
_chemical_formula_sum 'C29 H23 N5 O14 Zn3'
_chemical_formula_weight 861.63
_chemical_melting_point ?
_chemical_name_systematic
; 
 ? 
;
_space_group_IT_number 96
_symmetry_cell_setting tetragonal
_symmetry_space_group_name_Hall 'P 4nw 2abw'
_symmetry_space_group_name_H-M 'P 43 21 2'
_atom_sites_solution_hydrogens geom
_atom_sites_solution_primary direct
_atom_sites_solution_secondary difmap
_audit_creation_method SHELXL-97
_cell_angle_alpha 90.00
_cell_angle_beta 90.00
_cell_angle_gamma 90.00
_cell_formula_units_Z 4
_cell_length_a 15.3019(4)
_cell_length_b 15.3019(4)
_cell_length_c 23.1993(9)
_cell_measurement_temperature 296(2)
_cell_volume 5432.1(3)
_computing_cell_refinement 'Bruker SMART'
_computing_data_collection 'Bruker SMART'
_computing_data_reduction 'Bruker SAINT'
_computing_molecular_graphics SHELXP-97
_computing_publication_material SHELXTL
_computing_structure_refinement 'SHELXL-97 (Sheldrick, 1997)'
_computing_structure_solution 'SHELXS-97 (Sheldrick, 1990)'
_diffrn_ambient_temperature 296(2)
_diffrn_detector_area_resol_mean 9.00cm
_diffrn_measured_fraction_theta_full 0.989
_diffrn_measured_fraction_theta_max 0.989
_diffrn_measurement_device_type 'CCD area detector'
_diffrn_measurement_method 'phi and omega scans'
_diffrn_radiation_monochromator graphite
_diffrn_radiation_source 'fine-focus sealed tube'
_diffrn_radiation_type MoK\a
_diffrn_radiation_wavelength 0.71073
_diffrn_reflns_av_R_equivalents 0.0582
_diffrn_reflns_av_sigmaI/netI 0.0506
_diffrn_reflns_limit_h_max 16
_diffrn_reflns_limit_h_min -20
_diffrn_reflns_limit_k_max 11
_diffrn_reflns_limit_k_min -20
_diffrn_reflns_limit_l_max 29
_diffrn_reflns_limit_l_min -30
_diffrn_reflns_number 34089
_diffrn_reflns_theta_full 28.36
_diffrn_reflns_theta_max 28.36
_diffrn_reflns_theta_min 2.57
_diffrn_standards_decay_% none
_diffrn_standards_interval_count none
_diffrn_standards_interval_time none
_diffrn_standards_number none
_exptl_absorpt_coefficient_mu 1.361
_exptl_absorpt_correction_T_max 0.8218
_exptl_absorpt_correction_T_min 0.7557
_exptl_absorpt_correction_type empirical
_exptl_absorpt_process_details SADABS
_exptl_crystal_colour colourless
_exptl_crystal_density_diffrn 1.054
_exptl_crystal_density_meas ?
_exptl_crystal_density_method 'not measured'
_exptl_crystal_description block
_exptl_crystal_F_000 1736
_exptl_crystal_size_max 0.21
_exptl_crystal_size_mid 0.17
_exptl_crystal_size_min 0.14
_refine_diff_density_max 1.262
_refine_diff_density_min -0.559
_refine_diff_density_rms 0.117
_refine_ls_abs_structure_details 'Flack H D (1983), Acta Cryst. A39, 876-881'
_refine_ls_abs_structure_Flack 0.00(1)
_refine_ls_extinction_method none
_refine_ls_goodness_of_fit_ref 1.051
_refine_ls_hydrogen_treatment constr
_refine_ls_matrix_type full
_refine_ls_number_parameters 213
_refine_ls_number_reflns 6740
_refine_ls_number_restraints 30
_refine_ls_restrained_S_all 1.052
_refine_ls_R_factor_all 0.0793
_refine_ls_R_factor_gt 0.0583
_refine_ls_shift/su_max 0.000
_refine_ls_shift/su_mean 0.000
_refine_ls_structure_factor_coef Fsqd
_refine_ls_weighting_details 'calc w=1/[\s^2^(Fo^2^)+(0.1036P)^2^+4.2725P] where P=(Fo^2^+2Fc^2^)/3'
_refine_ls_weighting_scheme calc
_refine_ls_wR_factor_gt 0.1579
_refine_ls_wR_factor_ref 0.1714
_reflns_number_gt 5399
_reflns_number_total 6740
_reflns_threshold_expression >2sigma(I)
_cod_data_source_file cg500091k_si_002.cif
_cod_data_source_block JLU-Liu4
_cod_depositor_comments
;
The following automatic conversions were performed:

'_chemical_melting_point' value 'not measured' was changed to '?' -
the value is undefined or not given.

'_symmetry_cell_setting' value
'Tetragonal' changed to 'tetragonal' according to
/usr/data/users/saulius/automatic-downloads/rss-feeds/ACS/lib/dictionaries/cif_core.dic
dictionary named 'cif_core.dic' version 2.4.2 from 2011-04-26.

Automatic conversion script
Id: cif_fix_values 2281 2013-09-26 08:29:07Z andrius 

 Adding full bibliography for 4510231--4510232.cif.

The following automatic conversions were performed:

'_exptl_crystal_density_meas' value 'none' was changed to '?' - the
value is perceived as not measured.

Automatic conversion script
Id: cif_fix_values 3008 2015-01-20 13:52:24Z robertas 
;
_cod_original_sg_symbol_H-M P4(3)2(1)2
_cod_database_code 4510232

loop_
_symmetry_equiv_pos_as_xyz
'x, y, z'
'-x, -y, z+1/2'
'-y+1/2, x+1/2, z+3/4'
'y+1/2, -x+1/2, z+1/4'
'-x+1/2, y+1/2, -z+3/4'
'x+1/2, -y+1/2, -z+1/4'
'y, x, -z'
'-y, -x, -z+1/2'

loop_
_atom_site_label
_atom_site_type_symbol
_atom_site_fract_x
_atom_site_fract_y
_atom_site_fract_z
_atom_site_U_iso_or_equiv
_atom_site_adp_type
_atom_site_occupancy
_atom_site_symmetry_multiplicity
_atom_site_calc_flag
_atom_site_refinement_flags
_atom_site_disorder_assembly
_atom_site_disorder_group
Zn1 Zn 0.66376(3) 0.76335(4) 0.13940(2) 0.02549(15) Uani 1 1 d . . .
Zn2 Zn 0.71548(4) 0.71548(4) 0.0000 0.02484(18) Uani 1 2 d S . .
O1 O 0.3487(2) 0.7825(3) 0.26169(16) 0.0491(10) Uani 1 1 d . . .
O2 O 0.3781(2) 0.8287(3) 0.35031(16) 0.0460(10) Uani 1 1 d . . .
O3 O 1.0419(2) 0.7713(3) 0.14118(15) 0.0408(9) Uani 1 1 d . . .
O4 O 1.0812(2) 0.7879(4) 0.23323(16) 0.0532(13) Uani 1 1 d . . .
O5 O 0.7346(3) 0.6857(2) 0.08693(14) 0.0352(8) Uani 1 1 d . A .
O6 O 0.7324(9) 0.5910(8) 0.1572(5) 0.071(3) Uani 0.50 1 d PU A 1
O6' O 0.6911(10) 0.6009(9) 0.1597(6) 0.077(4) Uani 0.50 1 d PU A 2
N1 N 0.6126(3) 0.7892(3) 0.22036(17) 0.0357(10) Uani 1 1 d . . .
N2 N 0.7804(3) 0.7882(3) 0.19126(16) 0.0351(9) Uani 1 1 d . . .
C1 C 0.5270(3) 0.7884(4) 0.2338(2) 0.0361(12) Uani 1 1 d . . .
H1 H 0.4873 0.7745 0.2049 0.080 Uiso 1 1 calc . . .
C2 C 0.4950(3) 0.8070(5) 0.2881(2) 0.0436(14) Uani 1 1 d . . .
C3 C 0.5541(5) 0.8269(5) 0.3303(3) 0.0634(18) Uani 1 1 d U . .
H3 H 0.5347 0.8402 0.3672 0.080 Uiso 1 1 calc . . .
C4 C 0.6419(6) 0.8274(6) 0.3184(4) 0.073(2) Uani 1 1 d U . .
H4 H 0.6822 0.8396 0.3473 0.080 Uiso 1 1 calc . . .
C5 C 0.6700(4) 0.8094(7) 0.2624(2) 0.069(3) Uani 1 1 d . . .
C6 C 0.7635(4) 0.8107(5) 0.2460(2) 0.0559(18) Uani 1 1 d . . .
C7 C 0.8313(6) 0.8305(6) 0.2845(3) 0.0698(19) Uani 1 1 d U . .
H7 H 0.8187 0.8486 0.3218 0.080 Uiso 1 1 calc . . .
C8 C 0.9148(4) 0.8230(8) 0.2667(3) 0.083(3) Uani 1 1 d . . .
H8 H 0.9601 0.8356 0.2922 0.080 Uiso 1 1 calc . . .
C9 C 0.9336(3) 0.7972(5) 0.2118(2) 0.0457(15) Uani 1 1 d . . .
C10 C 0.8636(3) 0.7831(4) 0.1747(2) 0.0348(11) Uani 1 1 d . . .
H10 H 0.8755 0.7695 0.1365 0.080 Uiso 1 1 calc . . .
C11 C 0.3995(3) 0.8060(4) 0.3003(2) 0.0340(11) Uani 1 1 d . . .
C12 C 1.0268(3) 0.7848(4) 0.1934(2) 0.0372(12) Uani 1 1 d . . .
C13 C 0.7471(6) 0.6141(5) 0.1104(3) 0.071(2) Uani 1 1 d . . .
H13 H 0.7724 0.5720 0.0868 0.080 Uiso 1 1 calc . B 1

loop_
_atom_site_aniso_label
_atom_site_aniso_U_11
_atom_site_aniso_U_22
_atom_site_aniso_U_33
_atom_site_aniso_U_23
_atom_site_aniso_U_13
_atom_site_aniso_U_12
Zn1 0.0237(3) 0.0334(3) 0.0194(2) 0.0012(2) 0.00073(19) -0.0002(2)
Zn2 0.0257(2) 0.0257(2) 0.0231(3) -0.00060(19) 0.00060(19) 0.0009(3)
O1 0.0286(18) 0.083(3) 0.0358(18) -0.005(2) 0.0044(15) -0.004(2)
O2 0.0296(18) 0.077(3) 0.0316(19) -0.0074(19) 0.0092(15) 0.002(2)
O3 0.0269(17) 0.067(3) 0.0284(17) -0.0073(19) -0.0012(14) 0.0052(18)
O4 0.0237(17) 0.107(4) 0.0291(18) -0.005(2) -0.0038(14) 0.006(2)
O5 0.047(2) 0.0332(18) 0.0251(15) -0.0002(14) -0.0022(15) 0.0078(16)
O6 0.071(3) 0.071(3) 0.070(3) 0.0014(10) 0.0001(10) 0.0002(10)
O6' 0.077(4) 0.077(4) 0.077(4) 0.0010(10) 0.0001(10) 0.0000(10)
N1 0.030(2) 0.055(3) 0.0225(18) -0.0024(19) 0.0033(16) -0.002(2)
N2 0.024(2) 0.058(3) 0.0229(17) -0.0037(19) -0.0002(15) 0.0019(19)
C1 0.026(2) 0.056(3) 0.026(2) -0.003(2) -0.0016(18) 0.002(2)
C2 0.029(3) 0.078(4) 0.024(2) -0.009(3) 0.004(2) -0.001(3)
C3 0.062(2) 0.066(2) 0.062(2) -0.0016(10) 0.0009(10) 0.0001(10)
C4 0.071(2) 0.076(2) 0.071(2) -0.0022(10) 0.0000(10) 0.0002(10)
C5 0.021(3) 0.159(8) 0.028(3) -0.020(4) 0.001(2) -0.010(4)
C6 0.027(3) 0.111(6) 0.029(3) -0.021(3) 0.000(2) 0.001(3)
C7 0.068(2) 0.072(2) 0.069(2) -0.0017(10) 0.0000(10) 0.0007(10)
C8 0.033(3) 0.175(10) 0.043(3) -0.044(5) -0.007(3) 0.000(5)
C9 0.027(3) 0.076(4) 0.034(3) -0.012(3) 0.001(2) 0.007(3)
C10 0.024(2) 0.049(3) 0.032(2) -0.003(2) 0.0022(18) -0.001(2)
C11 0.031(3) 0.043(3) 0.029(2) -0.001(2) 0.0028(19) 0.001(2)
C12 0.023(2) 0.058(3) 0.031(2) -0.007(2) 0.0017(19) 0.001(2)
C13 0.122(7) 0.050(4) 0.042(3) 0.005(3) -0.023(4) 0.012(4)

loop_
_atom_type_symbol
_atom_type_description
_atom_type_scat_dispersion_real
_atom_type_scat_dispersion_imag
_atom_type_scat_source
C C 0.0033 0.0016 'International Tables Vol C Tables 4.2.6.8 and 6.1.1.4'
H H 0.0000 0.0000 'International Tables Vol C Tables 4.2.6.8 and 6.1.1.4'
N N 0.0061 0.0033 'International Tables Vol C Tables 4.2.6.8 and 6.1.1.4'
O O 0.0106 0.0060 'International Tables Vol C Tables 4.2.6.8 and 6.1.1.4'
Zn Zn 0.2839 1.4301 'International Tables Vol C Tables 4.2.6.8 and 6.1.1.4'

loop_
_geom_angle_atom_site_label_1
_geom_angle_atom_site_label_2
_geom_angle_atom_site_label_3
_geom_angle
_geom_angle_site_symmetry_1
_geom_angle_site_symmetry_3
O2 Zn1 O5 102.40(16) 3_654 .
O2 Zn1 O3 97.06(18) 3_654 6_465
O5 Zn1 O3 97.26(16) . 6_465
O2 Zn1 N1 105.52(18) 3_654 .
O5 Zn1 N1 149.57(17) . .
O3 Zn1 N1 91.12(15) 6_465 .
O2 Zn1 N2 92.89(19) 3_654 .
O5 Zn1 N2 89.77(15) . .
O3 Zn1 N2 166.28(15) 6_465 .
N1 Zn1 N2 77.07(16) . .
O1 Zn2 O1 89.3(3) 3_654 6_565
O1 Zn2 O5 89.52(15) 3_654 7
O1 Zn2 O5 95.00(15) 6_565 7
O1 Zn2 O5 95.00(15) 3_654 .
O1 Zn2 O5 89.52(15) 6_565 .
O5 Zn2 O5 173.7(2) 7 .
O1 Zn2 O4 176.80(15) 3_654 3_644
O1 Zn2 O4 90.8(2) 6_565 3_644
O5 Zn2 O4 87.28(15) 7 3_644
O5 Zn2 O4 88.20(14) . 3_644
O1 Zn2 O4 90.8(2) 3_654 6_465
O1 Zn2 O4 176.80(15) 6_565 6_465
O5 Zn2 O4 88.20(14) 7 6_465
O5 Zn2 O4 87.28(15) . 6_465
O4 Zn2 O4 89.2(3) 3_644 6_465
C11 O1 Zn2 135.4(4) . 4_465
C11 O2 Zn1 132.2(4) . 4_465
C12 O3 Zn1 122.9(3) . 6_565
C12 O4 Zn2 142.5(3) . 4_565
C13 O5 Zn1 109.9(4) . .
C13 O5 Zn2 129.7(4) . .
Zn1 O5 Zn2 112.26(16) . .
C1 N1 C5 117.9(4) . .
C1 N1 Zn1 125.1(3) . .
C5 N1 Zn1 117.0(3) . .
C10 N2 C6 118.2(4) . .
C10 N2 Zn1 127.8(3) . .
C6 N2 Zn1 114.1(3) . .
N1 C1 C2 123.7(5) . .
N1 C1 H1 118.2 . .
C2 C1 H1 118.2 . .
C3 C2 C1 117.6(5) . .
C3 C2 C11 121.1(5) . .
C1 C2 C11 121.3(5) . .
C2 C3 C4 120.4(7) . .
C2 C3 H3 119.8 . .
C4 C3 H3 119.8 . .
C3 C4 C5 119.2(7) . .
C3 C4 H4 120.4 . .
C5 C4 H4 120.4 . .
N1 C5 C4 121.2(6) . .
N1 C5 C6 116.4(5) . .
C4 C5 C6 122.4(6) . .
N2 C6 C7 121.0(6) . .
N2 C6 C5 115.3(5) . .
C7 C6 C5 123.6(6) . .
C8 C7 C6 119.3(7) . .
C8 C7 H7 120.4 . .
C6 C7 H7 120.4 . .
C7 C8 C9 120.6(6) . .
C7 C8 H8 119.7 . .
C9 C8 H8 119.7 . .
C8 C9 C10 117.4(5) . .
C8 C9 C12 120.2(5) . .
C10 C9 C12 122.4(5) . .
N2 C10 C9 123.3(5) . .
N2 C10 H10 118.3 . .
C9 C10 H10 118.3 . .
O1 C11 O2 125.8(5) . .
O1 C11 C2 118.8(4) . .
O2 C11 C2 115.4(5) . .
O4 C12 O3 127.0(5) . .
O4 C12 C9 114.7(4) . .
O3 C12 C9 118.2(5) . .
O6 C13 O5 130.4(10) . .
O6 C13 O6' 26.2(8) . .
O5 C13 O6' 112.4(9) . .
O6 C13 H13 114.8 . .
O5 C13 H13 114.8 . .
O6' C13 H13 128.0 . .

loop_
_geom_bond_atom_site_label_1
_geom_bond_atom_site_label_2
_geom_bond_distance
_geom_bond_site_symmetry_2
Zn1 O2 1.979(4) 3_654
Zn1 O5 2.017(3) .
Zn1 O3 2.064(4) 6_465
Zn1 N1 2.073(4) .
Zn1 N2 2.186(4) .
Zn2 O1 2.057(4) 3_654
Zn2 O1 2.057(4) 6_565
Zn2 O5 2.088(3) 7
Zn2 O5 2.088(3) .
Zn2 O4 2.092(4) 3_644
Zn2 O4 2.092(4) 6_465
O1 C11 1.239(6) .
O1 Zn2 2.057(4) 4_465
O2 C11 1.255(6) .
O2 Zn1 1.979(4) 4_465
O3 C12 1.250(6) .
O3 Zn1 2.064(4) 6_565
O4 C12 1.245(6) .
O4 Zn2 2.092(4) 4_565
O5 C13 1.237(7) .
O6 C13 1.166(14) .
O6' C13 1.444(16) .
N1 C1 1.346(6) .
N1 C5 1.349(7) .
N2 C10 1.332(6) .
N2 C6 1.340(7) .
C1 C2 1.382(7) .
C1 H1 0.9300 .
C2 C3 1.367(9) .
C2 C11 1.488(7) .
C3 C4 1.371(11) .
C3 H3 0.9300 .
C4 C5 1.395(10) .
C4 H4 0.9300 .
C5 C6 1.480(8) .
C6 C7 1.402(10) .
C7 C8 1.348(11) .
C7 H7 0.9300 .
C8 C9 1.365(8) .
C8 H8 0.9300 .
C9 C10 1.390(7) .
C9 C12 1.501(7) .
C10 H10 0.9300 .
C13 H13 0.9300 .
